data_2311794
loop_
_publ_author_name
'Truong, Khai Nghi'
'Merkens, Carina'
'Englert, Ulli'

_publ_section_title
;
 3-(Pyridin-4-yl)acetylacetone: a donor ligand towards mercury(II) halides
 and a versatile linker for complex materials.
;
_journal_coeditor_code BM5094SUP1
_journal_issue 'Pt 5'
_journal_name_full 'Acta crystallographica Section B, Structural science, crystal engineering and materials'
_journal_page_first 981
_journal_page_last 991
_journal_paper_doi 10.1107/S2052520617011118
_journal_volume 73
_journal_year 2017
_chemical_formula_moiety 'C20 H22 Cl2 Hg N2 O4'
_chemical_formula_sum 'C20 H22 Cl2 Hg N2 O4'
_chemical_formula_weight 625.88
_chemical_name_common 1b
_space_group_crystal_system monoclinic
_space_group_IT_number 15
_space_group_name_Hall '-C 2yc'
_space_group_name_H-M_alt 'C 1 2/c 1'
_atom_sites_solution_hydrogens mixed
_audit_creation_method SHELXL-2013
_cell_angle_alpha 90
_cell_angle_beta 127.1760(10)
_cell_angle_gamma 90
_cell_formula_units_Z 4
_cell_length_a 26.0002(19)
_cell_length_b 6.4821(10)
_cell_length_c 16.1960(16)
_cell_measurement_reflns_used 9048
_cell_measurement_temperature 100(2)
_cell_measurement_theta_max 31.56
_cell_measurement_theta_min 2.52
_cell_volume 2174.9(4)
_computing_cell_refinement 'SMART (Bruker, 2001)'
_computing_data_collection 'SMART (Bruker, 2001)'
_computing_data_reduction 'SAINT-Plus (Bruker, 2009)'
_computing_molecular_graphics 'PLATON (Spek, 2009)'
_computing_publication_material 'SHELXL2013 (Sheldrick, 2015)'
_computing_structure_refinement 'SHELXL2013 (Sheldrick, 2015)'
_computing_structure_solution 'SHELXS2013 (Sheldrick, 2008)'
_diffrn_ambient_temperature 100(2)
_diffrn_measured_fraction_theta_full 0.997
_diffrn_measured_fraction_theta_max 0.932
_diffrn_measurement_device_type 'CCD area detector'
_diffrn_measurement_method '/w scans'
_diffrn_radiation_monochromator 'multilayer optics'
_diffrn_radiation_source microsource
_diffrn_radiation_type MoK\a
_diffrn_radiation_wavelength 0.71073
_diffrn_reflns_av_R_equivalents 0.0317
_diffrn_reflns_av_unetI/netI 0.0327
_diffrn_reflns_Laue_measured_fraction_full 0.997
_diffrn_reflns_Laue_measured_fraction_max 0.932
_diffrn_reflns_limit_h_max 31
_diffrn_reflns_limit_h_min -37
_diffrn_reflns_limit_k_max 9
_diffrn_reflns_limit_k_min -9
_diffrn_reflns_limit_l_max 22
_diffrn_reflns_limit_l_min -20
_diffrn_reflns_number 10383
_diffrn_reflns_point_group_measured_fraction_full 0.997
_diffrn_reflns_point_group_measured_fraction_max 0.932
_diffrn_reflns_theta_full 29.000
_diffrn_reflns_theta_max 31.559
_diffrn_reflns_theta_min 2.516
_exptl_absorpt_coefficient_mu 7.351
_exptl_absorpt_correction_T_max 0.3356
_exptl_absorpt_correction_T_min 0.2827
_exptl_absorpt_correction_type multi-scan
_exptl_absorpt_process_details SADABS
_exptl_crystal_colour colourless
_exptl_crystal_density_diffrn 1.911
_exptl_crystal_description block
_exptl_crystal_F_000 1208
_exptl_crystal_size_max 0.230
_exptl_crystal_size_mid 0.220
_exptl_crystal_size_min 0.190
_refine_diff_density_max 2.217
_refine_diff_density_min -1.876
_refine_diff_density_rms 0.130
_refine_ls_extinction_method none
_refine_ls_goodness_of_fit_ref 1.071
_refine_ls_hydrogen_treatment mixed
_refine_ls_matrix_type full
_refine_ls_number_parameters 138
_refine_ls_number_reflns 3390
_refine_ls_number_restraints 1
_refine_ls_restrained_S_all 1.071
_refine_ls_R_factor_all 0.0224
_refine_ls_R_factor_gt 0.0215
_refine_ls_shift/su_max 0.000
_refine_ls_shift/su_mean 0.000
_refine_ls_structure_factor_coef Fsqd
_refine_ls_weighting_details
;
 w=1/[\s^2^(Fo^2^)+(0.0225P)^2^+1.7235P]
 where P=(Fo^2^+2Fc^2^)/3
;
_refine_ls_weighting_scheme calc
_refine_ls_wR_factor_gt 0.0499
_refine_ls_wR_factor_ref 0.0502
_reflns_Friedel_coverage 0.000
_reflns_number_gt 3285
_reflns_number_total 3390
_reflns_threshold_expression 'I > 2\s(I)'
_cod_data_source_file bm5094sup1.cif
_cod_data_source_block 1b
_cod_original_sg_symbol_H-M 'C 2/c'
_cod_database_code 2311794
_shelx_space_group_comment
;
The symmetry employed for this shelxl refinement is uniquely defined
by the following loop, which should always be used as a source of
symmetry information in preference to the above space-group names.
They are only intended as comments.
;
_shelx_estimated_absorpt_t_min 0.283
_shelx_estimated_absorpt_t_max 0.336
_shelxl_version_number 2013-2

loop_
_space_group_symop_operation_xyz
'x, y, z'
'-x, y, -z+1/2'
'x+1/2, y+1/2, z'
'-x+1/2, y+1/2, -z+1/2'
'-x, -y, -z'
'x, -y, z-1/2'
'-x+1/2, -y+1/2, -z'
'x+1/2, -y+1/2, z-1/2'

loop_
_atom_site_label
_atom_site_type_symbol
_atom_site_fract_x
_atom_site_fract_y
_atom_site_fract_z
_atom_site_U_iso_or_equiv
_atom_site_adp_type
_atom_site_occupancy
_atom_site_site_symmetry_order
_atom_site_calc_flag
_atom_site_refinement_flags_posn
_atom_site_refinement_flags_adp
_atom_site_refinement_flags_occupancy
Hg1 Hg 0.5000 -0.11012(2) 0.7500 0.01382(4) Uani 1 2 d S T P
Cl1 Cl 0.54198(3) -0.23528(10) 0.66363(5) 0.02135(12) Uani 1 1 d . . .
O1 O 0.29780(10) 0.8914(3) 0.29668(15) 0.0210(4) Uani 1 1 d D . .
H1O H 0.2631(18) 0.894(6) 0.301(4) 0.061(16) Uiso 1 1 d D . .
O2 O 0.21635(8) 0.8183(3) 0.32362(14) 0.0212(4) Uani 1 1 d . . .
N1 N 0.43412(10) 0.1561(3) 0.62895(15) 0.0155(4) Uani 1 1 d . . .
C1 C 0.39497(12) 0.7066(4) 0.3749(2) 0.0201(5) Uani 1 1 d . . .
H1A H 0.3881 0.6038 0.3247 0.030 Uiso 1 1 calc R U .
H1B H 0.4282 0.6571 0.4453 0.030 Uiso 1 1 calc R U .
H1C H 0.4090 0.8368 0.3635 0.030 Uiso 1 1 calc R U .
C2 C 0.33345(11) 0.7402(4) 0.36120(17) 0.0154(4) Uani 1 1 d . . .
C3 C 0.31278(11) 0.6263(3) 0.40829(17) 0.0132(4) Uani 1 1 d . . .
C4 C 0.24913(11) 0.6650(4) 0.37945(17) 0.0158(4) Uani 1 1 d . . .
C5 C 0.21865(12) 0.5199(4) 0.4110(2) 0.0202(5) Uani 1 1 d . . .
H5A H 0.2384 0.5400 0.4845 0.030 Uiso 1 1 calc R U .
H5B H 0.2254 0.3773 0.3995 0.030 Uiso 1 1 calc R U .
H5C H 0.1722 0.5481 0.3694 0.030 Uiso 1 1 calc R U .
C6 C 0.35397(10) 0.4605(3) 0.48360(17) 0.0127(4) Uani 1 1 d . . .
C7 C 0.37578(11) 0.2937(4) 0.45726(17) 0.0156(4) Uani 1 1 d . . .
H7 H 0.3631 0.2807 0.3888 0.019 Uiso 1 1 calc R U .
C8 C 0.41602(12) 0.1479(4) 0.53191(18) 0.0164(4) Uani 1 1 d . . .
H8 H 0.4314 0.0376 0.5136 0.020 Uiso 1 1 calc R U .
C9 C 0.41322(11) 0.3141(4) 0.65505(17) 0.0166(4) Uani 1 1 d . . .
H9 H 0.4260 0.3208 0.7237 0.020 Uiso 1 1 calc R U .
C10 C 0.37349(11) 0.4687(4) 0.58511(17) 0.0150(4) Uani 1 1 d . . .
H10 H 0.3597 0.5789 0.6062 0.018 Uiso 1 1 calc R U .

loop_
_atom_site_aniso_label
_atom_site_aniso_U_11
_atom_site_aniso_U_22
_atom_site_aniso_U_33
_atom_site_aniso_U_23
_atom_site_aniso_U_13
_atom_site_aniso_U_12
Hg1 0.01446(6) 0.01299(6) 0.01239(6) 0.000 0.00726(5) 0.000
Cl1 0.0236(3) 0.0234(3) 0.0206(3) 0.0022(2) 0.0153(2) 0.0070(2)
O1 0.0253(9) 0.0170(9) 0.0172(9) 0.0064(6) 0.0110(8) 0.0037(7)
O2 0.0175(8) 0.0186(8) 0.0192(8) 0.0022(7) 0.0067(7) 0.0059(7)
N1 0.0169(9) 0.0150(9) 0.0124(8) 0.0012(7) 0.0076(7) 0.0024(7)
C1 0.0241(11) 0.0173(12) 0.0240(12) -0.0005(9) 0.0172(10) -0.0012(9)
C2 0.0199(10) 0.0124(10) 0.0108(9) -0.0012(7) 0.0078(8) -0.0007(8)
C3 0.0145(9) 0.0107(10) 0.0106(9) -0.0010(7) 0.0056(8) 0.0012(7)
C4 0.0154(9) 0.0135(10) 0.0139(10) -0.0022(8) 0.0065(8) 0.0006(8)
C5 0.0171(10) 0.0216(12) 0.0223(11) -0.0022(9) 0.0122(9) -0.0008(9)
C6 0.0129(9) 0.0115(9) 0.0129(9) -0.0001(7) 0.0073(8) -0.0007(7)
C7 0.0198(10) 0.0146(11) 0.0121(9) 0.0005(8) 0.0095(8) 0.0025(8)
C8 0.0197(10) 0.0133(10) 0.0153(10) -0.0004(8) 0.0100(9) 0.0038(8)
C9 0.0203(10) 0.0166(11) 0.0134(10) 0.0026(8) 0.0105(9) 0.0039(9)
C10 0.0179(10) 0.0136(10) 0.0133(10) 0.0003(8) 0.0093(8) 0.0025(8)

loop_
_atom_type_symbol
_atom_type_description
_atom_type_scat_dispersion_real
_atom_type_scat_dispersion_imag
_atom_type_scat_source
C C 0.0033 0.0016 'International Tables Vol C Tables 4.2.6.8 and 6.1.1.4'
H H 0.0000 0.0000 'International Tables Vol C Tables 4.2.6.8 and 6.1.1.4'
Cl Cl 0.1484 0.1585 'International Tables Vol C Tables 4.2.6.8 and 6.1.1.4'
Hg Hg -2.3894 9.2266 'International Tables Vol C Tables 4.2.6.8 and 6.1.1.4'
N N 0.0061 0.0033 'International Tables Vol C Tables 4.2.6.8 and 6.1.1.4'
O O 0.0106 0.0060 'International Tables Vol C Tables 4.2.6.8 and 6.1.1.4'

loop_
_geom_angle_atom_site_label_1
_geom_angle_atom_site_label_2
_geom_angle_atom_site_label_3
_geom_angle
_geom_angle_site_symmetry_1
_geom_angle_site_symmetry_3
Cl1 Hg1 Cl1 140.09(3) . 2_656
Cl1 Hg1 N1 111.92(5) . 2_656
Cl1 Hg1 N1 96.90(5) 2_656 2_656
Cl1 Hg1 N1 96.90(5) . .
Cl1 Hg1 N1 111.92(5) 2_656 .
N1 Hg1 N1 87.40(10) 2_656 .
C2 O1 H1O 101(3) . .
C8 N1 C9 118.5(2) . .
C8 N1 Hg1 120.21(16) . .
C9 N1 Hg1 121.29(15) . .
C2 C1 H1A 109.5 . .
C2 C1 H1B 109.5 . .
H1A C1 H1B 109.5 . .
C2 C1 H1C 109.5 . .
H1A C1 H1C 109.5 . .
H1B C1 H1C 109.5 . .
O1 C2 C3 120.8(2) . .
O1 C2 C1 113.8(2) . .
C3 C2 C1 125.4(2) . .
C2 C3 C4 118.7(2) . .
C2 C3 C6 120.7(2) . .
C4 C3 C6 120.5(2) . .
O2 C4 C3 120.9(2) . .
O2 C4 C5 117.9(2) . .
C3 C4 C5 121.2(2) . .
C4 C5 H5A 109.5 . .
C4 C5 H5B 109.5 . .
H5A C5 H5B 109.5 . .
C4 C5 H5C 109.5 . .
H5A C5 H5C 109.5 . .
H5B C5 H5C 109.5 . .
C10 C6 C7 117.5(2) . .
C10 C6 C3 120.5(2) . .
C7 C6 C3 122.1(2) . .
C8 C7 C6 119.4(2) . .
C8 C7 H7 120.3 . .
C6 C7 H7 120.3 . .
N1 C8 C7 122.7(2) . .
N1 C8 H8 118.6 . .
C7 C8 H8 118.6 . .
N1 C9 C10 122.4(2) . .
N1 C9 H9 118.8 . .
C10 C9 H9 118.8 . .
C9 C10 C6 119.5(2) . .
C9 C10 H10 120.2 . .
C6 C10 H10 120.2 . .

loop_
_geom_bond_atom_site_label_1
_geom_bond_atom_site_label_2
_geom_bond_distance
_geom_bond_site_symmetry_2
Hg1 Cl1 2.3773(6) .
Hg1 Cl1 2.3773(6) 2_656
Hg1 N1 2.387(2) 2_656
Hg1 N1 2.387(2) .
O1 C2 1.319(3) .
O1 H1O 0.949(19) .
O2 C4 1.265(3) .
N1 C8 1.342(3) .
N1 C9 1.342(3) .
C1 C2 1.493(3) .
C1 H1A 0.9800 .
C1 H1B 0.9800 .
C1 H1C 0.9800 .
C2 C3 1.382(3) .
C3 C4 1.444(3) .
C3 C6 1.487(3) .
C4 C5 1.504(4) .
C5 H5A 0.9800 .
C5 H5B 0.9800 .
C5 H5C 0.9800 .
C6 C10 1.398(3) .
C6 C7 1.402(3) .
C7 C8 1.386(3) .
C7 H7 0.9500 .
C8 H8 0.9500 .
C9 C10 1.393(3) .
C9 H9 0.9500 .
C10 H10 0.9500 .
